data_7013658
loop_
_publ_author_name
'van der Vlugt, Jarl Ivar'
'Sablong, Rafael'
'Mills, Allison M.'
'Kooijman, Huub'
'Spek, Anthony L.'
'Meetsma, Auke'
'Vogt, Dieter'

_publ_section_title
;
 Coordination chemistry and X-ray studies with novel sterically
 constrained diphosphonite ligands
;
_journal_issue 24
_journal_name_full 'Dalton Transactions'
_journal_page_first 4690
_journal_paper_doi 10.1039/b311328k
_journal_year 2003
_chemical_formula_moiety 'C56 H64 Cl O6 P2 Rh'
_chemical_formula_sum 'C56 H64 Cl O6 P2 Rh'
_chemical_formula_weight 1033.37
_chemical_name_systematic
;
?
;
_space_group_IT_number 33
_symmetry_cell_setting orthorhombic
_symmetry_space_group_name_Hall 'P 2c -2n'
_symmetry_space_group_name_H-M 'P n a 21'
_atom_sites_solution_hydrogens geom
_atom_sites_solution_primary direct
_atom_sites_solution_secondary difmap
_audit_creation_method SHELXL-97
_cell_angle_alpha 90.00
_cell_angle_beta 90.00
_cell_angle_gamma 90.00
_cell_formula_units_Z 4
_cell_length_a 16.8142(10)
_cell_length_b 16.2527(10)
_cell_length_c 18.5497(12)
_cell_measurement_temperature 150(2)
_cell_volume 5069.2(5)
_computing_cell_refinement Denzo
_computing_data_reduction Denzo
_computing_structure_refinement 'SHELXL-97 (Sheldrick, 1997)'
_computing_structure_solution 'SHELXS-97 (Sheldrick, 1990)'
_diffrn_ambient_temperature 150(2)
_diffrn_measured_fraction_theta_full 1.000
_diffrn_measured_fraction_theta_max 1.000
_diffrn_measurement_device_type KappaCCD
_diffrn_radiation_monochromator graphite
_diffrn_radiation_source 'Rotating Anode'
_diffrn_radiation_type MoK\a
_diffrn_radiation_wavelength 0.71073
_diffrn_reflns_av_R_equivalents 0.0816
_diffrn_reflns_av_sigmaI/netI 0.0530
_diffrn_reflns_limit_h_max 21
_diffrn_reflns_limit_h_min -21
_diffrn_reflns_limit_k_max 21
_diffrn_reflns_limit_k_min -21
_diffrn_reflns_limit_l_max 24
_diffrn_reflns_limit_l_min -24
_diffrn_reflns_number 132368
_diffrn_reflns_theta_full 27.47
_diffrn_reflns_theta_max 27.47
_diffrn_reflns_theta_min 1.67
_exptl_absorpt_coefficient_mu 0.502
_exptl_absorpt_correction_type none
_exptl_crystal_density_diffrn 1.354
_exptl_crystal_density_method 'not measured'
_exptl_crystal_description needle
_exptl_crystal_F_000 2160
_exptl_crystal_size_max 0.30
_exptl_crystal_size_mid 0.10
_exptl_crystal_size_min 0.06
_refine_diff_density_max 0.418
_refine_diff_density_min -0.335
_refine_diff_density_rms 0.054
_refine_ls_abs_structure_details 'Flack H D (1983), Acta Cryst. A39, 876-881'
_refine_ls_abs_structure_Flack -0.027(14)
_refine_ls_extinction_method none
_refine_ls_goodness_of_fit_ref 1.022
_refine_ls_hydrogen_treatment mixed
_refine_ls_matrix_type full
_refine_ls_number_parameters 601
_refine_ls_number_reflns 11597
_refine_ls_number_restraints 1
_refine_ls_restrained_S_all 1.022
_refine_ls_R_factor_all 0.0521
_refine_ls_R_factor_gt 0.0329
_refine_ls_shift/su_max 0.004
_refine_ls_shift/su_mean 0.000
_refine_ls_structure_factor_coef Fsqd
_refine_ls_weighting_details 'calc w==1/[\s^2^(Fo^2^)+(0.0260P)^2^+0.3434P] where P==(Fo^2^+2Fc^2^)/3'
_refine_ls_weighting_scheme calc
_refine_ls_wR_factor_gt 0.0573
_refine_ls_wR_factor_ref 0.0616
_reflns_number_gt 9387
_reflns_number_total 11597
_reflns_threshold_expression I>2\s(I)
_cod_data_source_file b311328k.txt
_cod_data_source_block 7
_cod_depositor_comments
;
The following automatic conversions were performed:
'_symmetry_cell_setting' value 'Orthorhombic' changed to 'orthorhombic'
according to '/home/saulius/struct/CIF-dictionaries/cif_core.dic'
dictionary named 'cif_core.dic' version 2.4.1 from 2010-06-29.

Automatic conversion script
Id: cif_fix_enum 1527 2010-12-29 10:47:43Z saulius 
;
_cod_database_code 7013658

loop_
_symmetry_equiv_pos_as_xyz
'x, y, z'
'-x, -y, z+1/2'
'-x+1/2, y+1/2, z+1/2'
'x+1/2, -y+1/2, z'

loop_
_atom_site_label
_atom_site_type_symbol
_atom_site_fract_x
_atom_site_fract_y
_atom_site_fract_z
_atom_site_U_iso_or_equiv
_atom_site_adp_type
_atom_site_occupancy
_atom_site_symmetry_multiplicity
_atom_site_calc_flag
_atom_site_refinement_flags
_atom_site_disorder_assembly
_atom_site_disorder_group
Rh1 Rh 0.888831(9) 0.848435(10) 0.902433(11) 0.02143(5) Uani 1 1 d . . .
Cl1 Cl 0.83909(4) 0.74964(5) 0.98324(4) 0.03923(18) Uani 1 1 d . . .
P1 P 0.91120(4) 0.93222(4) 0.99741(4) 0.02323(15) Uani 1 1 d . . .
P2 P 0.79992(4) 0.79917(4) 0.82135(4) 0.02135(14) Uani 1 1 d . . .
O1 O 0.98963(12) 0.94027(13) 0.79900(11) 0.0460(5) Uani 1 1 d . . .
O2 O 0.96318(9) 1.01610(10) 0.98738(9) 0.0281(4) Uani 1 1 d . . .
O3 O 0.94877(9) 0.90300(10) 1.07328(8) 0.0254(4) Uani 1 1 d . . .
O4 O 0.74660(9) 0.92127(10) 0.93066(8) 0.0250(4) Uani 1 1 d . . .
O5 O 0.80210(9) 0.84918(10) 0.74553(9) 0.0227(4) Uani 1 1 d . . .
O6 O 0.79177(9) 0.70218(10) 0.80080(9) 0.0252(4) Uani 1 1 d . . .
C1 C 0.94761(15) 0.90786(16) 0.83872(14) 0.0276(6) Uani 1 1 d . . .
C2 C 0.81660(15) 0.96969(15) 1.03296(14) 0.0253(6) Uani 1 1 d . . .
C3 C 0.74351(15) 0.95520(15) 0.99896(13) 0.0253(6) Uani 1 1 d . . .
C4 C 0.67079(15) 0.97706(16) 1.02896(14) 0.0299(6) Uani 1 1 d . . .
C5 C 0.67322(17) 1.01860(17) 1.09447(15) 0.0355(7) Uani 1 1 d . . .
H5 H 0.6258 1.0339 1.1166 0.043 Uiso 1 1 calc R . .
C6 C 0.74473(19) 1.03755(18) 1.12740(16) 0.0382(8) Uani 1 1 d . . .
H6 H 0.7446 1.0673 1.1702 0.046 Uiso 1 1 calc R . .
C7 C 0.81610(17) 1.01318(17) 1.09790(15) 0.0327(7) Uani 1 1 d . . .
H7 H 0.8637 1.0256 1.1211 0.039 Uiso 1 1 calc R . .
C8 C 0.59435(15) 0.95990(17) 0.98716(15) 0.0313(6) Uani 1 1 d . . .
C9 C 0.52344(17) 0.9450(2) 1.03856(17) 0.0494(9) Uani 1 1 d . . .
H9A H 0.5342 0.8980 1.0683 0.074 Uiso 1 1 calc R . .
H9B H 0.4762 0.9353 1.0108 0.074 Uiso 1 1 calc R . .
H9C H 0.5159 0.9925 1.0685 0.074 Uiso 1 1 calc R . .
C10 C 0.57693(18) 1.03619(18) 0.93978(16) 0.0450(8) Uani 1 1 d . . .
H10A H 0.5649 1.0824 0.9701 0.068 Uiso 1 1 calc R . .
H10B H 0.5323 1.0250 0.9090 0.068 Uiso 1 1 calc R . .
H10C H 0.6227 1.0486 0.9108 0.068 Uiso 1 1 calc R . .
C11 C 0.69971(14) 0.81323(15) 0.85579(13) 0.0236(6) Uani 1 1 d . . .
C12 C 0.68331(12) 0.87300(14) 0.90796(17) 0.0234(5) Uani 1 1 d . . .
C13 C 0.60775(14) 0.88732(16) 0.93661(13) 0.0263(6) Uani 1 1 d . . .
C14 C 0.54671(14) 0.83584(15) 0.91244(17) 0.0312(7) Uani 1 1 d . . .
H14 H 0.4957 0.8420 0.9311 0.037 Uiso 1 1 calc R . .
C15 C 0.56125(15) 0.77590(17) 0.86120(15) 0.0330(7) Uani 1 1 d . . .
H15 H 0.5198 0.7422 0.8459 0.040 Uiso 1 1 calc R . .
C16 C 0.63612(14) 0.76521(16) 0.83245(15) 0.0282(6) Uani 1 1 d . . .
H16 H 0.6443 0.7255 0.7971 0.034 Uiso 1 1 calc R . .
C17 C 0.93863(15) 1.08942(16) 0.95507(13) 0.0246(6) Uani 1 1 d . . .
C18 C 0.87320(13) 1.09126(15) 0.90951(16) 0.0275(6) Uani 1 1 d . . .
H18 H 0.8457 1.0430 0.8993 0.033 Uiso 1 1 calc R . .
C19 C 0.84900(16) 1.16454(17) 0.87945(14) 0.0358(7) Uani 1 1 d . . .
H19 H 0.8045 1.1663 0.8498 0.043 Uiso 1 1 calc R . .
C20 C 0.89110(16) 1.23503(16) 0.89360(18) 0.0350(7) Uani 1 1 d . . .
H20 H 0.8746 1.2850 0.8742 0.042 Uiso 1 1 calc R . .
C21 C 0.95804(16) 1.23170(16) 0.93674(14) 0.0301(6) Uani 1 1 d . . .
H21 H 0.9873 1.2797 0.9435 0.036 Uiso 1 1 calc R . .
C22 C 0.98378(14) 1.16005(15) 0.97050(13) 0.0232(6) Uani 1 1 d . . .
C23 C 1.05647(16) 1.15914(16) 1.02073(15) 0.0297(6) Uani 1 1 d . . .
C24 C 1.12061(15) 1.10117(18) 0.99117(16) 0.0378(7) Uani 1 1 d . . .
H24A H 1.1010 1.0457 0.9915 0.057 Uiso 1 1 calc R . .
H24B H 1.1673 1.1047 1.0208 0.057 Uiso 1 1 calc R . .
H24C H 1.1337 1.1168 0.9427 0.057 Uiso 1 1 calc R . .
C25 C 1.03205(18) 1.13267(19) 1.09698(15) 0.0381(7) Uani 1 1 d . . .
H25A H 0.9910 1.1686 1.1145 0.057 Uiso 1 1 calc R . .
H25B H 1.0773 1.1357 1.1284 0.057 Uiso 1 1 calc R . .
H25C H 1.0126 1.0772 1.0958 0.057 Uiso 1 1 calc R . .
C26 C 1.09409(18) 1.24484(18) 1.02738(18) 0.0450(8) Uani 1 1 d . . .
H26A H 1.1102 1.2637 0.9806 0.068 Uiso 1 1 calc R . .
H26B H 1.1397 1.2420 1.0584 0.068 Uiso 1 1 calc R . .
H26C H 1.0560 1.2824 1.0473 0.068 Uiso 1 1 calc R . .
C27 C 1.01256(15) 0.84815(15) 1.08069(14) 0.0251(6) Uani 1 1 d . . .
C28 C 1.07246(15) 0.84848(16) 1.02944(15) 0.0301(6) Uani 1 1 d . . .
H28 H 1.0687 0.8828 0.9894 0.036 Uiso 1 1 calc R . .
C29 C 1.13805(17) 0.79761(19) 1.03783(16) 0.0397(8) Uani 1 1 d . . .
H29 H 1.1783 0.7974 1.0035 0.048 Uiso 1 1 calc R . .
C30 C 1.14288(18) 0.74833(18) 1.09642(18) 0.0441(8) Uani 1 1 d . . .
H30 H 1.1869 0.7144 1.1026 0.053 Uiso 1 1 calc R . .
C31 C 1.08219(18) 0.74811(17) 1.14753(17) 0.0420(8) Uani 1 1 d . . .
H31 H 1.0868 0.7134 1.1872 0.050 Uiso 1 1 calc R . .
C32 C 1.01452(16) 0.79784(16) 1.14174(14) 0.0300(6) Uani 1 1 d . . .
C33 C 0.94999(18) 0.79892(17) 1.20137(14) 0.0367(7) Uani 1 1 d . . .
C34 C 0.86546(17) 0.7959(2) 1.17129(16) 0.0429(8) Uani 1 1 d . . .
H34A H 0.8524 0.8481 1.1502 0.064 Uiso 1 1 calc R . .
H34B H 0.8288 0.7839 1.2096 0.064 Uiso 1 1 calc R . .
H34C H 0.8620 0.7537 1.1352 0.064 Uiso 1 1 calc R . .
C35 C 0.9587(2) 0.7240(2) 1.25202(17) 0.0571(9) Uani 1 1 d . . .
H35A H 0.9537 0.6742 1.2245 0.086 Uiso 1 1 calc R . .
H35B H 0.9179 0.7257 1.2882 0.086 Uiso 1 1 calc R . .
H35C H 1.0100 0.7254 1.2748 0.086 Uiso 1 1 calc R . .
C36 C 0.96052(19) 0.87765(19) 1.24585(17) 0.0426(8) Uani 1 1 d . . .
H36A H 1.0112 0.8765 1.2697 0.064 Uiso 1 1 calc R . .
H36B H 0.9190 0.8812 1.2812 0.064 Uiso 1 1 calc R . .
H36C H 0.9580 0.9246 1.2146 0.064 Uiso 1 1 calc R . .
C37 C 0.74646(14) 0.84754(16) 0.68797(13) 0.0234(6) Uani 1 1 d . . .
C38 C 0.72730(15) 0.77296(16) 0.65721(14) 0.0289(6) Uani 1 1 d . . .
H38 H 0.7484 0.7246 0.6760 0.035 Uiso 1 1 calc R . .
C39 C 0.67648(16) 0.76977(18) 0.59817(15) 0.0333(7) Uani 1 1 d . . .
H39 H 0.6629 0.7196 0.5775 0.040 Uiso 1 1 calc R . .
C40 C 0.64692(16) 0.84132(18) 0.57105(14) 0.0335(7) Uani 1 1 d . . .
H40 H 0.6126 0.8399 0.5318 0.040 Uiso 1 1 calc R . .
C41 C 0.66744(15) 0.91600(17) 0.60127(14) 0.0300(6) Uani 1 1 d . . .
H41 H 0.6465 0.9638 0.5813 0.036 Uiso 1 1 calc R . .
C42 C 0.71847(14) 0.92288(16) 0.66083(13) 0.0227(6) Uani 1 1 d . . .
C43 C 0.74181(16) 1.00770(16) 0.69067(14) 0.0266(6) Uani 1 1 d . . .
C44 C 0.83179(16) 1.02131(17) 0.68440(16) 0.0335(7) Uani 1 1 d . . .
H44A H 0.8593 0.9791 0.7107 0.050 Uiso 1 1 calc R . .
H44B H 0.8453 1.0742 0.7040 0.050 Uiso 1 1 calc R . .
H44C H 0.8472 1.0192 0.6346 0.050 Uiso 1 1 calc R . .
C45 C 0.71579(16) 1.01486(17) 0.76987(15) 0.0329(7) Uani 1 1 d . . .
H45A H 0.6609 0.9993 0.7742 0.049 Uiso 1 1 calc R . .
H45B H 0.7224 1.0706 0.7858 0.049 Uiso 1 1 calc R . .
H45C H 0.7479 0.9791 0.7991 0.049 Uiso 1 1 calc R . .
C46 C 0.70096(18) 1.07766(17) 0.64906(16) 0.0392(7) Uani 1 1 d . . .
H46A H 0.7167 1.0756 0.5993 0.059 Uiso 1 1 calc R . .
H46B H 0.7164 1.1296 0.6693 0.059 Uiso 1 1 calc R . .
H46C H 0.6443 1.0715 0.6525 0.059 Uiso 1 1 calc R . .
C47 C 0.85628(14) 0.65300(15) 0.77937(13) 0.0218(5) Uani 1 1 d . . .
C48 C 0.91481(15) 0.68747(17) 0.73608(13) 0.0271(6) Uani 1 1 d . . .
H48 H 0.9107 0.7422 0.7221 0.033 Uiso 1 1 calc R . .
C49 C 0.97912(16) 0.64110(17) 0.71359(15) 0.0332(7) Uani 1 1 d . . .
H49 H 1.0186 0.6643 0.6850 0.040 Uiso 1 1 calc R . .
C50 C 0.98357(17) 0.55998(19) 0.73426(15) 0.0362(7) Uani 1 1 d . . .
H50 H 1.0268 0.5280 0.7203 0.043 Uiso 1 1 calc R . .
C51 C 0.92398(17) 0.52605(17) 0.77564(14) 0.0310(6) Uani 1 1 d . . .
H51 H 0.9283 0.4709 0.7884 0.037 Uiso 1 1 calc R . .
C52 C 0.85708(15) 0.56982(16) 0.79970(13) 0.0246(6) Uani 1 1 d . A .
C53 C 0.79364(15) 0.52483(16) 0.84560(14) 0.0301(6) Uani 1 1 d . . .
C54A C 0.7776(3) 0.4386(3) 0.8103(3) 0.0356(12) Uiso 0.640(3) 1 d P A 1
H54A H 0.8270 0.4095 0.8050 0.053 Uiso 0.640(3) 1 calc PR A 1
H54B H 0.7536 0.4461 0.7638 0.053 Uiso 0.640(3) 1 calc PR A 1
H54C H 0.7424 0.4074 0.8406 0.053 Uiso 0.640(3) 1 calc PR A 1
C54B C 0.8088(5) 0.4355(5) 0.8585(4) 0.036 Uiso 0.360(3) 1 d P A 2
H54D H 0.8034 0.4059 0.8140 0.053 Uiso 0.360(3) 1 calc PR A 2
H54E H 0.7710 0.4149 0.8928 0.053 Uiso 0.360(3) 1 calc PR A 2
H54F H 0.8617 0.4283 0.8770 0.053 Uiso 0.360(3) 1 calc PR A 2
C55A C 0.8288(3) 0.5102(3) 0.9206(2) 0.0434(13) Uiso 0.640(3) 1 d P A 1
H55A H 0.8794 0.4833 0.9161 0.065 Uiso 0.640(3) 1 calc PR A 1
H55B H 0.7935 0.4761 0.9481 0.065 Uiso 0.640(3) 1 calc PR A 1
H55C H 0.8357 0.5620 0.9447 0.065 Uiso 0.640(3) 1 calc PR A 1
C55B C 0.7866(5) 0.5677(5) 0.9230(4) 0.043 Uiso 0.360(3) 1 d P A 2
H55D H 0.7901 0.6264 0.9175 0.065 Uiso 0.360(3) 1 calc PR A 2
H55E H 0.8290 0.5488 0.9534 0.065 Uiso 0.360(3) 1 calc PR A 2
H55F H 0.7364 0.5537 0.9444 0.065 Uiso 0.360(3) 1 calc PR A 2
C56A C 0.7144(3) 0.5665(3) 0.8521(3) 0.0428(13) Uiso 0.640(3) 1 d P A 1
H56A H 0.6798 0.5336 0.8816 0.064 Uiso 0.640(3) 1 calc PR A 1
H56B H 0.6914 0.5728 0.8050 0.064 Uiso 0.640(3) 1 calc PR A 1
H56C H 0.7212 0.6196 0.8738 0.064 Uiso 0.640(3) 1 calc PR A 1
C56B C 0.7090(5) 0.5369(5) 0.8134(5) 0.043 Uiso 0.360(3) 1 d P A 2
H56D H 0.6932 0.5933 0.8187 0.064 Uiso 0.360(3) 1 calc PR A 2
H56E H 0.6720 0.5021 0.8383 0.064 Uiso 0.360(3) 1 calc PR A 2
H56F H 0.7096 0.5227 0.7631 0.064 Uiso 0.360(3) 1 calc PR A 2

loop_
_atom_site_aniso_label
_atom_site_aniso_U_11
_atom_site_aniso_U_22
_atom_site_aniso_U_33
_atom_site_aniso_U_23
_atom_site_aniso_U_13
_atom_site_aniso_U_12
Rh1 0.01620(8) 0.02423(9) 0.02387(9) 0.00163(11) -0.00021(11) -0.00044(8)
Cl1 0.0281(3) 0.0491(5) 0.0404(4) 0.0191(3) -0.0008(3) -0.0072(3)
P1 0.0203(3) 0.0250(4) 0.0244(4) 0.0014(3) -0.0020(3) 0.0010(3)
P2 0.0170(3) 0.0199(3) 0.0271(4) 0.0016(3) -0.0012(3) -0.0006(3)
O1 0.0387(12) 0.0503(14) 0.0490(14) 0.0140(11) 0.0099(11) -0.0086(11)
O2 0.0239(9) 0.0223(9) 0.0382(11) 0.0035(8) -0.0061(8) -0.0011(7)
O3 0.0234(10) 0.0293(10) 0.0235(9) 0.0015(8) -0.0021(8) 0.0028(8)
O4 0.0177(9) 0.0311(10) 0.0263(9) -0.0025(7) 0.0014(7) -0.0009(7)
O5 0.0194(9) 0.0249(10) 0.0238(9) 0.0010(7) -0.0038(7) -0.0030(7)
O6 0.0212(9) 0.0183(9) 0.0361(11) 0.0022(8) -0.0007(8) 0.0001(7)
C1 0.0227(14) 0.0270(16) 0.0331(16) 0.0017(12) -0.0053(12) 0.0004(12)
C2 0.0244(14) 0.0252(15) 0.0265(14) 0.0031(12) 0.0038(11) 0.0039(11)
C3 0.0266(14) 0.0264(14) 0.0229(14) 0.0020(12) 0.0025(11) 0.0034(11)
C4 0.0254(15) 0.0331(16) 0.0311(15) 0.0078(12) 0.0072(12) 0.0073(12)
C5 0.0334(16) 0.0408(17) 0.0324(16) -0.0019(14) 0.0107(13) 0.0093(14)
C6 0.0432(19) 0.0394(19) 0.0320(17) -0.0058(14) 0.0072(15) 0.0084(15)
C7 0.0340(17) 0.0338(16) 0.0304(16) 0.0003(13) -0.0028(13) 0.0065(13)
C8 0.0230(14) 0.0400(17) 0.0310(15) 0.0049(13) 0.0039(12) 0.0077(12)
C9 0.0247(16) 0.075(3) 0.048(2) -0.0028(18) 0.0078(14) 0.0100(16)
C10 0.0419(18) 0.0418(19) 0.0513(19) -0.0030(15) -0.0081(15) 0.0197(15)
C11 0.0182(13) 0.0217(14) 0.0310(15) 0.0067(12) -0.0007(11) 0.0020(11)
C12 0.0171(11) 0.0262(13) 0.0268(14) 0.0042(14) -0.0009(14) 0.0004(9)
C13 0.0203(13) 0.0269(14) 0.0317(14) 0.0100(12) 0.0014(12) 0.0051(12)
C14 0.0149(11) 0.0354(15) 0.043(2) 0.0109(15) 0.0005(13) 0.0016(10)
C15 0.0179(14) 0.0316(16) 0.0495(18) 0.0122(14) -0.0090(13) -0.0053(12)
C16 0.0228(14) 0.0257(16) 0.0361(16) 0.0030(12) -0.0064(12) 0.0002(12)
C17 0.0244(14) 0.0290(15) 0.0204(13) 0.0024(11) 0.0020(11) 0.0042(11)
C18 0.0280(13) 0.0277(13) 0.0268(15) 0.0013(14) -0.0011(14) -0.0011(10)
C19 0.0292(15) 0.0441(19) 0.0341(18) 0.0052(13) -0.0067(12) 0.0035(13)
C20 0.0412(15) 0.0293(13) 0.0345(17) 0.0059(15) -0.0012(14) 0.0070(12)
C21 0.0333(16) 0.0252(15) 0.0317(14) -0.0025(12) 0.0031(12) -0.0007(12)
C22 0.0249(13) 0.0241(14) 0.0205(13) -0.0007(11) 0.0024(10) 0.0031(11)
C23 0.0282(15) 0.0268(15) 0.0342(16) -0.0030(12) -0.0028(12) -0.0002(12)
C24 0.0268(15) 0.0410(18) 0.0457(18) -0.0028(15) -0.0007(14) 0.0024(13)
C25 0.0348(17) 0.049(2) 0.0306(17) -0.0023(14) -0.0089(14) 0.0034(14)
C26 0.0431(19) 0.0342(17) 0.058(2) -0.0007(15) -0.0175(15) -0.0072(14)
C27 0.0238(14) 0.0201(14) 0.0314(15) -0.0051(12) -0.0097(12) -0.0014(11)
C28 0.0241(14) 0.0339(16) 0.0324(15) -0.0035(13) -0.0058(12) -0.0008(13)
C29 0.0301(16) 0.048(2) 0.0409(18) -0.0199(16) -0.0116(13) 0.0091(14)
C30 0.0355(17) 0.0379(18) 0.059(2) -0.0116(17) -0.0186(16) 0.0144(14)
C31 0.056(2) 0.0277(17) 0.0428(18) 0.0004(14) -0.0204(17) 0.0077(15)
C32 0.0332(15) 0.0267(15) 0.0302(15) -0.0040(13) -0.0108(12) -0.0030(13)
C33 0.0469(18) 0.0332(17) 0.0300(16) 0.0059(13) -0.0093(14) -0.0075(14)
C34 0.0398(18) 0.051(2) 0.0377(18) 0.0105(15) -0.0019(14) -0.0151(15)
C35 0.073(2) 0.058(2) 0.0404(19) 0.0205(17) -0.0172(18) -0.0105(19)
C36 0.0420(19) 0.052(2) 0.0338(18) -0.0069(16) 0.0001(15) -0.0068(16)
C37 0.0190(13) 0.0305(15) 0.0207(13) 0.0010(12) -0.0018(10) -0.0022(12)
C38 0.0280(15) 0.0273(16) 0.0313(15) 0.0007(12) -0.0001(12) -0.0039(12)
C39 0.0305(15) 0.0379(17) 0.0315(16) -0.0084(13) -0.0006(13) -0.0100(13)
C40 0.0278(15) 0.049(2) 0.0234(15) -0.0021(13) -0.0053(12) -0.0030(14)
C41 0.0266(15) 0.0391(17) 0.0241(14) 0.0009(13) -0.0048(12) 0.0009(12)
C42 0.0173(13) 0.0308(15) 0.0201(13) -0.0004(11) 0.0034(10) -0.0007(11)
C43 0.0258(15) 0.0247(15) 0.0293(15) 0.0013(12) -0.0014(12) 0.0003(12)
C44 0.0305(16) 0.0257(16) 0.0443(18) 0.0010(13) -0.0012(14) -0.0057(12)
C45 0.0330(16) 0.0307(16) 0.0348(16) -0.0076(13) 0.0022(13) -0.0031(13)
C46 0.0452(18) 0.0291(16) 0.0431(18) 0.0030(14) -0.0066(15) 0.0021(14)
C47 0.0168(12) 0.0271(14) 0.0217(13) -0.0021(11) -0.0051(10) 0.0040(11)
C48 0.0254(14) 0.0307(15) 0.0253(15) -0.0006(12) -0.0007(12) -0.0018(12)
C49 0.0255(15) 0.0413(19) 0.0327(16) -0.0026(13) 0.0018(12) -0.0011(13)
C50 0.0284(16) 0.0444(19) 0.0359(17) -0.0126(14) -0.0002(13) 0.0078(14)
C51 0.0371(16) 0.0238(15) 0.0321(16) -0.0038(12) -0.0078(13) 0.0073(13)
C52 0.0251(14) 0.0240(14) 0.0248(14) -0.0042(11) -0.0066(11) 0.0010(12)
C53 0.0303(15) 0.0258(16) 0.0341(16) 0.0077(12) -0.0056(12) -0.0008(12)

loop_
_atom_type_symbol
_atom_type_description
_atom_type_scat_dispersion_real
_atom_type_scat_dispersion_imag
_atom_type_scat_source
C C 0.0033 0.0016 'International Tables Vol C Tables 4.2.6.8 and 6.1.1.4'
H H 0.0000 0.0000 'International Tables Vol C Tables 4.2.6.8 and 6.1.1.4'
Cl Cl 0.1484 0.1585 'International Tables Vol C Tables 4.2.6.8 and 6.1.1.4'
O O 0.0106 0.0060 'International Tables Vol C Tables 4.2.6.8 and 6.1.1.4'
P P 0.1023 0.0942 'International Tables Vol C Tables 4.2.6.8 and 6.1.1.4'
Rh Rh -1.1178 0.9187 'International Tables Vol C Tables 4.2.6.8 and 6.1.1.4'

loop_
_geom_angle_atom_site_label_1
_geom_angle_atom_site_label_2
_geom_angle_atom_site_label_3
_geom_angle
_geom_angle_site_symmetry_1
_geom_angle_site_symmetry_3
_geom_angle_publ_flag
C1 Rh1 P1 95.53(8) . . ?
C1 Rh1 P2 96.59(8) . . ?
P1 Rh1 P2 147.19(2) . . ?
C1 Rh1 Cl1 166.11(8) . . ?
P1 Rh1 Cl1 88.49(3) . . ?
P2 Rh1 Cl1 86.97(2) . . ?
O3 P1 O2 97.80(9) . . ?
O3 P1 C2 97.13(10) . . ?
O2 P1 C2 103.25(10) . . ?
O3 P1 Rh1 124.61(7) . . ?
O2 P1 Rh1 120.30(7) . . ?
C2 P1 Rh1 109.74(9) . . ?
O5 P2 O6 106.48(9) . . ?
O5 P2 C11 105.22(10) . . ?
O6 P2 C11 97.25(10) . . ?
O5 P2 Rh1 112.51(6) . . ?
O6 P2 Rh1 123.57(7) . . ?
C11 P2 Rh1 109.51(8) . . ?
C17 O2 P1 127.18(15) . . ?
C27 O3 P1 124.91(15) . . ?
C3 O4 C12 118.34(19) . . ?
C37 O5 P2 128.81(15) . . ?
C47 O6 P2 123.53(15) . . ?
O1 C1 Rh1 174.1(2) . . ?
C7 C2 C3 117.9(2) . . ?
C7 C2 P1 119.0(2) . . ?
C3 C2 P1 123.04(19) . . ?
O4 C3 C4 120.1(2) . . ?
O4 C3 C2 116.5(2) . . ?
C4 C3 C2 123.3(2) . . ?
C3 C4 C5 116.6(2) . . ?
C3 C4 C8 119.4(2) . . ?
C5 C4 C8 123.9(2) . . ?
C6 C5 C4 121.3(3) . . ?
C7 C6 C5 121.2(3) . . ?
C6 C7 C2 119.6(3) . . ?
C13 C8 C4 109.2(2) . . ?
C13 C8 C9 111.9(2) . . ?
C4 C8 C9 111.4(2) . . ?
C13 C8 C10 107.4(2) . . ?
C4 C8 C10 107.5(2) . . ?
C9 C8 C10 109.2(2) . . ?
C16 C11 C12 116.9(2) . . ?
C16 C11 P2 122.2(2) . . ?
C12 C11 P2 120.91(18) . . ?
O4 C12 C13 119.2(2) . . ?
O4 C12 C11 116.8(2) . . ?
C13 C12 C11 123.9(2) . . ?
C12 C13 C14 116.5(2) . . ?
C12 C13 C8 119.8(2) . . ?
C14 C13 C8 123.5(2) . . ?
C15 C14 C13 120.8(2) . . ?
C16 C15 C14 121.1(2) . . ?
C15 C16 C11 120.7(3) . . ?
C18 C17 O2 120.9(2) . . ?
C18 C17 C22 122.3(2) . . ?
O2 C17 C22 116.7(2) . . ?
C19 C18 C17 120.0(2) . . ?
C20 C19 C18 119.5(3) . . ?
C19 C20 C21 119.9(3) . . ?
C20 C21 C22 123.1(2) . . ?
C21 C22 C17 115.1(2) . . ?
C21 C22 C23 121.9(2) . . ?
C17 C22 C23 123.0(2) . . ?
C24 C23 C25 110.2(2) . . ?
C24 C23 C26 107.2(2) . . ?
C25 C23 C26 106.9(2) . . ?
C24 C23 C22 110.4(2) . . ?
C25 C23 C22 110.4(2) . . ?
C26 C23 C22 111.6(2) . . ?
C28 C27 C32 122.8(2) . . ?
C28 C27 O3 119.1(2) . . ?
C32 C27 O3 118.0(2) . . ?
C27 C28 C29 119.9(3) . . ?
C30 C29 C28 119.4(3) . . ?
C29 C30 C31 120.3(3) . . ?
C30 C31 C32 122.8(3) . . ?
C27 C32 C31 114.8(3) . . ?
C27 C32 C33 123.7(2) . . ?
C31 C32 C33 121.4(2) . . ?
C34 C33 C36 109.3(2) . . ?
C34 C33 C35 106.6(2) . . ?
C36 C33 C35 108.7(2) . . ?
C34 C33 C32 113.0(2) . . ?
C36 C33 C32 108.2(2) . . ?
C35 C33 C32 111.0(2) . . ?
C38 C37 C42 122.7(2) . . ?
C38 C37 O5 118.8(2) . . ?
C42 C37 O5 118.3(2) . . ?
C37 C38 C39 120.2(3) . . ?
C40 C39 C38 118.9(3) . . ?
C39 C40 C41 120.6(3) . . ?
C40 C41 C42 122.9(3) . . ?
C41 C42 C37 114.7(2) . . ?
C41 C42 C43 120.7(2) . . ?
C37 C42 C43 124.6(2) . . ?
C44 C43 C46 107.2(2) . . ?
C44 C43 C42 110.7(2) . . ?
C46 C43 C42 111.6(2) . . ?
C44 C43 C45 110.0(2) . . ?
C46 C43 C45 107.3(2) . . ?
C42 C43 C45 109.8(2) . . ?
C48 C47 C52 122.5(2) . . ?
C48 C47 O6 118.8(2) . . ?
C52 C47 O6 118.6(2) . . ?
C49 C48 C47 120.6(3) . . ?
C50 C49 C48 118.8(3) . . ?
C49 C50 C51 120.0(3) . . ?
C50 C51 C52 123.9(3) . . ?
C47 C52 C51 114.2(2) . . ?
C47 C52 C53 126.6(2) . . ?
C51 C52 C53 119.2(2) . . ?
C54B C53 C56A 125.3(4) . . ?
C54B C53 C55A 68.7(4) . . ?
C56A C53 C55A 109.9(3) . . ?
C54B C53 C52 115.4(4) . . ?
C56A C53 C52 116.3(3) . . ?
C55A C53 C52 107.9(2) . . ?
C54B C53 C56B 109.9(5) . . ?
C55A C53 C56B 136.3(4) . . ?
C52 C53 C56B 111.0(4) . . ?
C56A C53 C54A 106.5(3) . . ?
C55A C53 C54A 107.8(3) . . ?
C52 C53 C54A 108.1(2) . . ?
C56B C53 C54A 78.2(4) . . ?
C54B C53 C55B 107.0(5) . . ?
C56A C53 C55B 70.5(4) . . ?
C52 C53 C55B 109.8(3) . . ?
C56B C53 C55B 102.8(5) . . ?
C54A C53 C55B 138.6(4) . . ?
C4 C5 H5 119.34 . . no
C6 C5 H5 119.37 . . no
C5 C6 H6 119.40 . . no
C7 C6 H6 119.41 . . no
C2 C7 H7 120.22 . . no
C6 C7 H7 120.21 . . no
C8 C9 H9A 109.51 . . no
C8 C9 H9B 109.46 . . no
C8 C9 H9C 109.45 . . no
H9A C9 H9B 109.50 . . no
H9A C9 H9C 109.43 . . no
H9B C9 H9C 109.48 . . no
C8 C10 H10A 109.51 . . no
C8 C10 H10B 109.50 . . no
C8 C10 H10C 109.54 . . no
H10A C10 H10B 109.38 . . no
H10A C10 H10C 109.43 . . no
H10B C10 H10C 109.47 . . no
C13 C14 H14 119.55 . . no
C15 C14 H14 119.64 . . no
C14 C15 H15 119.46 . . no
C16 C15 H15 119.46 . . no
C11 C16 H16 119.63 . . no
C15 C16 H16 119.69 . . no
C17 C18 H18 120.00 . . no
C19 C18 H18 120.02 . . no
C18 C19 H19 120.30 . . no
C20 C19 H19 120.20 . . no
C19 C20 H20 120.06 . . no
C21 C20 H20 120.06 . . no
C20 C21 H21 118.40 . . no
C22 C21 H21 118.46 . . no
C23 C24 H24A 109.46 . . no
C23 C24 H24B 109.49 . . no
C23 C24 H24C 109.49 . . no
H24A C24 H24B 109.47 . . no
H24A C24 H24C 109.47 . . no
H24B C24 H24C 109.45 . . no
C23 C25 H25A 109.49 . . no
C23 C25 H25B 109.47 . . no
C23 C25 H25C 109.49 . . no
H25A C25 H25B 109.45 . . no
H25A C25 H25C 109.51 . . no
H25B C25 H25C 109.41 . . no
C23 C26 H26A 109.49 . . no
C23 C26 H26B 109.50 . . no
C23 C26 H26C 109.48 . . no
H26A C26 H26B 109.39 . . no
H26A C26 H26C 109.50 . . no
H26B C26 H26C 109.47 . . no
C27 C28 H28 120.04 . . no
C29 C28 H28 120.04 . . no
C28 C29 H29 120.29 . . no
C30 C29 H29 120.32 . . no
C29 C30 H30 119.86 . . no
C31 C30 H30 119.84 . . no
C30 C31 H31 118.61 . . no
C32 C31 H31 118.59 . . no
C33 C34 H34A 109.47 . . no
C33 C34 H34B 109.47 . . no
C33 C34 H34C 109.51 . . no
H34A C34 H34B 109.52 . . no
H34A C34 H34C 109.47 . . no
H34B C34 H34C 109.38 . . no
C33 C35 H35A 109.43 . . no
C33 C35 H35B 109.55 . . no
C33 C35 H35C 109.51 . . no
H35A C35 H35B 109.46 . . no
H35A C35 H35C 109.41 . . no
H35B C35 H35C 109.47 . . no
C33 C36 H36A 109.53 . . no
C33 C36 H36B 109.51 . . no
C33 C36 H36C 109.49 . . no
H36A C36 H36B 109.39 . . no
H36A C36 H36C 109.46 . . no
H36B C36 H36C 109.45 . . no
C37 C38 H38 119.93 . . no
C39 C38 H38 119.88 . . no
C38 C39 H39 120.58 . . no
C40 C39 H39 120.49 . . no
C39 C40 H40 119.68 . . no
C41 C40 H40 119.67 . . no
C40 C41 H41 118.56 . . no
C42 C41 H41 118.59 . . no
C43 C44 H44A 109.49 . . no
C43 C44 H44B 109.49 . . no
C43 C44 H44C 109.52 . . no
H44A C44 H44B 109.45 . . no
H44A C44 H44C 109.47 . . no
H44B C44 H44C 109.41 . . no
C43 C45 H45A 109.48 . . no
C43 C45 H45B 109.44 . . no
C43 C45 H45C 109.49 . . no
H45A C45 H45B 109.53 . . no
H45A C45 H45C 109.48 . . no
H45B C45 H45C 109.41 . . no
C43 C46 H46A 109.49 . . no
C43 C46 H46B 109.48 . . no
C43 C46 H46C 109.46 . . no
H46A C46 H46B 109.39 . . no
H46A C46 H46C 109.48 . . no
H46B C46 H46C 109.52 . . no
C47 C48 H48 119.67 . . no
C49 C48 H48 119.73 . . no
C48 C49 H49 120.64 . . no
C50 C49 H49 120.61 . . no
C49 C50 H50 120.04 . . no
C51 C50 H50 119.99 . . no
C50 C51 H51 118.09 . . no
C52 C51 H51 118.04 . . no
C53 C54A H54A 109.48 . . no
C53 C54A H54B 109.48 . . no
C53 C54A H54C 109.44 . . no
H54A C54A H54B 109.51 . . no
H54A C54A H54C 109.42 . . no
H54B C54A H54C 109.49 . . no
H54D C54B H54E 109.43 . . no
H54D C54B H54F 109.50 . . no
H54E C54B H54F 109.51 . . no
C53 C54B H54E 109.41 . . no
C53 C54B H54F 109.50 . . no
C53 C54B H54D 109.47 . . no
H55A C55A H55B 109.36 . . no
H55A C55A H55C 109.43 . . no
C53 C55A H55A 109.51 . . no
C53 C55A H55B 109.53 . . no
C53 C55A H55C 109.49 . . no
H55B C55A H55C 109.50 . . no
C53 C55B H55D 109.41 . . no
H55D C55B H55E 109.55 . . no
H55D C55B H55F 109.45 . . no
H55E C55B H55F 109.53 . . no
C53 C55B H55E 109.45 . . no
C53 C55B H55F 109.44 . . no
H56B C56A H56C 109.49 . . no
H56A C56A H56B 109.47 . . no
H56A C56A H56C 109.50 . . no
C53 C56A H56A 109.41 . . no
C53 C56A H56B 109.43 . . no
C53 C56A H56C 109.53 . . no
C53 C56B H56D 109.54 . . no
C53 C56B H56E 109.51 . . no
C53 C56B H56F 109.44 . . no
H56D C56B H56E 109.54 . . no
H56D C56B H56F 109.38 . . no
H56E C56B H56F 109.43 . . no

loop_
_geom_bond_atom_site_label_1
_geom_bond_atom_site_label_2
_geom_bond_distance
_geom_bond_site_symmetry_2
_geom_bond_publ_flag
Rh1 C1 1.818(3) . ?
Rh1 P1 2.2583(7) . ?
Rh1 P2 2.2668(7) . ?
Rh1 Cl1 2.3505(7) . ?
P1 O3 1.6141(17) . ?
P1 O2 1.6301(17) . ?
P1 C2 1.826(3) . ?
P2 O5 1.6248(17) . ?
P2 O6 1.6275(17) . ?
P2 C11 1.816(2) . ?
O1 C1 1.149(3) . ?
O2 C17 1.396(3) . ?
O3 C27 1.401(3) . ?
O4 C3 1.383(3) . ?
O4 C12 1.388(3) . ?
O5 C37 1.420(3) . ?
O6 C47 1.405(3) . ?
C2 C7 1.397(4) . ?
C2 C3 1.401(3) . ?
C3 C4 1.390(3) . ?
C4 C5 1.391(4) . ?
C4 C8 1.527(4) . ?
C5 C6 1.383(4) . ?
C6 C7 1.377(4) . ?
C8 C13 1.524(4) . ?
C8 C9 1.546(4) . ?
C8 C10 1.548(4) . ?
C11 C16 1.393(3) . ?
C11 C12 1.399(4) . ?
C12 C13 1.397(3) . ?
C13 C14 1.398(3) . ?
C14 C15 1.383(4) . ?
C15 C16 1.378(4) . ?
C17 C18 1.388(4) . ?
C17 C22 1.406(3) . ?
C18 C19 1.377(4) . ?
C19 C20 1.372(4) . ?
C20 C21 1.382(4) . ?
C21 C22 1.391(3) . ?
C22 C23 1.537(4) . ?
C23 C24 1.534(4) . ?
C23 C25 1.534(4) . ?
C23 C26 1.535(4) . ?
C27 C28 1.385(4) . ?
C27 C32 1.397(4) . ?
C28 C29 1.387(4) . ?
C29 C30 1.352(4) . ?
C30 C31 1.393(4) . ?
C31 C32 1.400(4) . ?
C32 C33 1.549(4) . ?
C33 C34 1.528(4) . ?
C33 C36 1.533(4) . ?
C33 C35 1.545(4) . ?
C37 C38 1.378(3) . ?
C37 C42 1.405(3) . ?
C38 C39 1.390(4) . ?
C39 C40 1.361(4) . ?
C40 C41 1.381(4) . ?
C41 C42 1.403(3) . ?
C42 C43 1.537(4) . ?
C43 C44 1.533(4) . ?
C43 C46 1.536(4) . ?
C43 C45 1.537(4) . ?
C47 C48 1.388(3) . ?
C47 C52 1.404(3) . ?
C48 C49 1.382(4) . ?
C49 C50 1.375(4) . ?
C50 C51 1.377(4) . ?
C51 C52 1.404(4) . ?
C52 C53 1.548(4) . ?
C53 C54B 1.493(8) . ?
C53 C56A 1.499(5) . ?
C53 C55A 1.531(5) . ?
C53 C56B 1.556(9) . ?
C53 C54A 1.570(5) . ?
C53 C55B 1.600(8) . ?
C5 H5 0.9306 . no
C6 H6 0.9296 . no
C7 H7 0.9309 . no
C9 H9A 0.9595 . no
C9 H9B 0.9597 . no
C9 H9C 0.9594 . no
C10 H10A 0.9598 . no
C10 H10B 0.9603 . no
C10 H10C 0.9602 . no
C14 H14 0.9303 . no
C15 H15 0.9307 . no
C16 H16 0.9303 . no
C18 H18 0.9300 . no
C19 H19 0.9291 . no
C20 H20 0.9306 . no
C21 H21 0.9308 . no
C24 H24A 0.9600 . no
C24 H24B 0.9600 . no
C24 H24C 0.9599 . no
C25 H25A 0.9607 . no
C25 H25B 0.9597 . no
C25 H25C 0.9593 . no
C26 H26A 0.9593 . no
C26 H26B 0.9599 . no
C26 H26C 0.9588 . no
C28 H28 0.9310 . no
C29 H29 0.9293 . no
C30 H30 0.9301 . no
C31 H31 0.9305 . no
C34 H34A 0.9597 . no
C34 H34B 0.9607 . no
C34 H34C 0.9602 . no
C35 H35A 0.9606 . no
C35 H35B 0.9601 . no
C35 H35C 0.9608 . no
C36 H36A 0.9603 . no
C36 H36B 0.9595 . no
C36 H36C 0.9592 . no
C38 H38 0.9301 . no
C39 H39 0.9295 . no
C40 H40 0.9293 . no
C41 H41 0.9299 . no
C44 H44A 0.9605 . no
C44 H44B 0.9606 . no
C44 H44C 0.9600 . no
C45 H45A 0.9603 . no
C45 H45B 0.9594 . no
C45 H45C 0.9609 . no
C46 H46A 0.9608 . no
C46 H46B 0.9597 . no
C46 H46C 0.9601 . no
C48 H48 0.9291 . no
C49 H49 0.9296 . no
C50 H50 0.9304 . no
C51 H51 0.9299 . no
C54A H54A 0.9609 . no
C54A H54B 0.9601 . no
C54A H54C 0.9609 . no
C54B H54E 0.9596 . no
C54B H54F 0.9605 . no
C54B H54D 0.9597 . no
C55A H55C 0.9603 . no
C55A H55A 0.9602 . no
C55A H55B 0.9590 . no
C55B H55E 0.9595 . no
C55B H55F 0.9601 . no
C55B H55D 0.9613 . no
C56A H56C 0.9591 . no
C56A H56A 0.9612 . no
C56A H56B 0.9609 . no
C56B H56D 0.9594 . no
C56B H56E 0.9593 . no
C56B H56F 0.9612 . no
